data_2232379
loop_
_publ_author_name
'Jasinski, Jerry P.'
'Golen, James A.'
'Praveen, A. S.'
'Yathirajan, H. S.'
'Narayana, B.'

_publ_section_title
;
 3-Fluoroanilinium 4-methylbenzenesulfonate
;
_journal_coeditor_code LH5330
_journal_issue 11
_journal_name_full 'Acta Crystallographica Section E'
_journal_page_first o2924
_journal_paper_doi 10.1107/S1600536811041055
_journal_volume 67
_journal_year 2011
_chemical_formula_iupac 'C6 H7 F N +, C7 H7 O3 S -'
_chemical_formula_moiety 'C6 H7 F N +, C7 H7 O3 S -'
_chemical_formula_sum 'C13 H14 F N O3 S'
_chemical_formula_weight 283.31
_chemical_name_systematic
;
3-Fluoroanilinium 4-methylbenzenesulfonate
;
_space_group_IT_number 14
_symmetry_cell_setting monoclinic
_symmetry_space_group_name_Hall '-P 2yn'
_symmetry_space_group_name_H-M 'P 1 21/n 1'
_atom_sites_solution_hydrogens geom
_atom_sites_solution_primary direct
_atom_sites_solution_secondary difmap
_cell_angle_alpha 90.00
_cell_angle_beta 91.429(4)
_cell_angle_gamma 90.00
_cell_formula_units_Z 4
_cell_length_a 14.5385(7)
_cell_length_b 6.4939(3)
_cell_length_c 14.5522(7)
_cell_measurement_reflns_used 2843
_cell_measurement_temperature 173(2)
_cell_measurement_theta_max 71.32
_cell_measurement_theta_min 4.24
_cell_volume 1373.47(11)
_computing_cell_refinement '<i>CrysAlis PRO</i> (Oxford Diffraction, 2010)'
_computing_data_collection '<i>CrysAlis PRO</i> (Oxford Diffraction, 2010)'
_computing_data_reduction '<i>CrysAlis RED</i> (Oxford Diffraction, 2010)'
_computing_molecular_graphics '<i>SHELXTL</i> (Sheldrick, 2008)'
_computing_publication_material '<i>SHELXTL</i> (Sheldrick, 2008)'
_computing_structure_refinement '<i>SHELXL97</i> (Sheldrick, 2008)'
_computing_structure_solution '<i>SHELXS97</i> (Sheldrick, 2008)'
_diffrn_ambient_temperature 173(2)
_diffrn_detector_area_resol_mean 16.1500
_diffrn_measured_fraction_theta_full 0.992
_diffrn_measured_fraction_theta_max 0.992
_diffrn_measurement_device_type 'Oxford Diffraction Xcalibur Eos Gemini'
_diffrn_measurement_method \w
_diffrn_radiation_monochromator graphite
_diffrn_radiation_source 'Enhance (Cu) X-ray Source'
_diffrn_radiation_type CuK\a
_diffrn_radiation_wavelength 1.54178
_diffrn_reflns_av_R_equivalents 0.0300
_diffrn_reflns_av_sigmaI/netI 0.0277
_diffrn_reflns_limit_h_max 17
_diffrn_reflns_limit_h_min -17
_diffrn_reflns_limit_k_max 7
_diffrn_reflns_limit_k_min -7
_diffrn_reflns_limit_l_max 17
_diffrn_reflns_limit_l_min -13
_diffrn_reflns_number 8663
_diffrn_reflns_theta_full 71.45
_diffrn_reflns_theta_max 71.45
_diffrn_reflns_theta_min 4.25
_exptl_absorpt_coefficient_mu 2.251
_exptl_absorpt_correction_T_max 0.8583
_exptl_absorpt_correction_T_min 0.4662
_exptl_absorpt_correction_type multi-scan
_exptl_absorpt_process_details
;
(CrysAlis RED; Oxford Diffraction, 2010)
;
_exptl_crystal_colour colorless
_exptl_crystal_density_diffrn 1.370
_exptl_crystal_density_method 'not measured'
_exptl_crystal_description rod
_exptl_crystal_F_000 592
_exptl_crystal_size_max 0.40
_exptl_crystal_size_mid 0.10
_exptl_crystal_size_min 0.07
_refine_diff_density_max 0.341
_refine_diff_density_min -0.343
_refine_ls_extinction_method none
_refine_ls_goodness_of_fit_ref 1.048
_refine_ls_hydrogen_treatment constr
_refine_ls_matrix_type full
_refine_ls_number_parameters 174
_refine_ls_number_reflns 2642
_refine_ls_number_restraints 0
_refine_ls_restrained_S_all 1.048
_refine_ls_R_factor_all 0.0514
_refine_ls_R_factor_gt 0.0397
_refine_ls_shift/su_max 0.000
_refine_ls_shift/su_mean 0.000
_refine_ls_structure_factor_coef Fsqd
_refine_ls_weighting_details 'calc w=1/[\s^2^(Fo^2^)+(0.0665P)^2^+0.2763P] where P=(Fo^2^+2Fc^2^)/3'
_refine_ls_weighting_scheme calc
_refine_ls_wR_factor_gt 0.1124
_refine_ls_wR_factor_ref 0.1211
_reflns_number_gt 2076
_reflns_number_total 2642
_reflns_threshold_expression I>2sigma(I)
_cod_data_source_file lh5330.cif
_cod_data_source_block I
_cod_original_sg_symbol_H-M 'P 21/n'
_cod_database_code 2232379
_cod_database_fobs_code 2232379

loop_
_symmetry_equiv_pos_as_xyz
'x, y, z'
'-x+1/2, y+1/2, -z+1/2'
'-x, -y, -z'
'x-1/2, -y-1/2, z-1/2'

loop_
_atom_site_type_symbol
_atom_site_label
_atom_site_fract_x
_atom_site_fract_y
_atom_site_fract_z
_atom_site_U_iso_or_equiv
_atom_site_adp_type
_atom_site_calc_flag
_atom_site_refinement_flags
_atom_site_occupancy
_atom_site_symmetry_multiplicity
S S1 0.84338(3) 0.25122(6) 0.46398(3) 0.03256(17) Uani d . 1 1
F F1 0.93374(13) 1.1392(2) 0.84280(10) 0.0794(5) Uani d . 1 1
O O1 0.79440(10) 0.0607(2) 0.48237(9) 0.0439(4) Uani d . 1 1
O O2 0.79079(9) 0.4330(2) 0.48854(9) 0.0412(3) Uani d . 1 1
O O3 0.93526(10) 0.2539(2) 0.50709(9) 0.0416(3) Uani d . 1 1
N N1 0.88997(11) 0.7501(2) 0.56685(11) 0.0366(4) Uani d . 1 1
H H1NC 0.8610 0.6332 0.5475 0.044 Uiso calc R 1 1
H H1NB 0.9504 0.7439 0.5524 0.044 Uiso calc R 1 1
H H1NA 0.8634 0.8611 0.5387 0.044 Uiso calc R 1 1
C C1 0.85900(13) 0.2623(3) 0.34404(12) 0.0338(4) Uani d . 1 1
C C2 0.83246(14) 0.1018(4) 0.28787(14) 0.0462(5) Uani d . 1 1
H H2A 0.8042 -0.0165 0.3132 0.055 Uiso calc R 1 1
C C3 0.84700(15) 0.1129(4) 0.19455(15) 0.0559(6) Uani d . 1 1
H H3A 0.8291 0.0007 0.1562 0.067 Uiso calc R 1 1
C C4 0.88712(14) 0.2840(4) 0.15601(14) 0.0527(6) Uani d . 1 1
C C5 0.91260(15) 0.4458(4) 0.21321(15) 0.0510(6) Uani d . 1 1
H H5A 0.9398 0.5652 0.1876 0.061 Uiso calc R 1 1
C C6 0.89915(14) 0.4368(3) 0.30711(14) 0.0439(5) Uani d . 1 1
H H6A 0.9172 0.5485 0.3457 0.053 Uiso calc R 1 1
C C7 0.90233(19) 0.2933(5) 0.05369(16) 0.0751(9) Uani d . 1 1
H H7A 0.8498 0.2305 0.0208 0.113 Uiso calc R 1 1
H H7B 0.9586 0.2180 0.0393 0.113 Uiso calc R 1 1
H H7C 0.9084 0.4372 0.0346 0.113 Uiso calc R 1 1
C C8 0.90357(16) 0.9645(3) 0.80119(15) 0.0486(5) Uani d . 1 1
C C9 0.91293(14) 0.9489(3) 0.70742(13) 0.0410(5) Uani d . 1 1
H H9A 0.9395 1.0566 0.6727 0.049 Uiso calc R 1 1
C C10 0.88200(13) 0.7699(3) 0.66649(13) 0.0349(4) Uani d . 1 1
C C11 0.84357(14) 0.6132(3) 0.71594(14) 0.0461(5) Uani d . 1 1
H H11A 0.8232 0.4906 0.6862 0.055 Uiso calc R 1 1
C C12 0.83496(15) 0.6368(4) 0.81015(15) 0.0529(6) Uani d . 1 1
H H12A 0.8081 0.5297 0.8450 0.064 Uiso calc R 1 1
C C13 0.86476(15) 0.8130(4) 0.85343(14) 0.0506(5) Uani d . 1 1
H H13A 0.8587 0.8299 0.9178 0.061 Uiso calc R 1 1

loop_
_atom_site_aniso_label
_atom_site_aniso_U_11
_atom_site_aniso_U_22
_atom_site_aniso_U_33
_atom_site_aniso_U_12
_atom_site_aniso_U_13
_atom_site_aniso_U_23
S1 0.0320(3) 0.0375(3) 0.0283(3) -0.00209(16) 0.00377(18) -0.00070(17)
F1 0.1225(14) 0.0660(10) 0.0500(8) -0.0095(9) 0.0073(8) -0.0225(7)
O1 0.0454(8) 0.0452(8) 0.0413(7) -0.0080(6) 0.0032(6) 0.0051(6)
O2 0.0413(8) 0.0467(8) 0.0359(7) 0.0036(6) 0.0064(6) -0.0057(6)
O3 0.0361(8) 0.0580(9) 0.0309(7) -0.0023(6) 0.0018(6) 0.0006(6)
N1 0.0354(9) 0.0401(8) 0.0345(8) -0.0007(6) 0.0065(7) -0.0015(6)
C1 0.0289(9) 0.0441(10) 0.0286(9) 0.0011(7) 0.0028(7) -0.0005(7)
C2 0.0391(11) 0.0579(12) 0.0416(11) -0.0123(9) 0.0038(9) -0.0111(9)
C3 0.0408(12) 0.0859(17) 0.0411(11) -0.0093(11) 0.0022(9) -0.0214(11)
C4 0.0326(11) 0.0932(18) 0.0324(11) 0.0096(11) 0.0018(9) -0.0031(11)
C5 0.0454(13) 0.0633(14) 0.0448(12) 0.0046(10) 0.0098(10) 0.0135(10)
C6 0.0460(12) 0.0467(11) 0.0393(10) -0.0014(9) 0.0062(9) 0.0007(9)
C7 0.0528(15) 0.139(3) 0.0339(12) 0.0110(16) 0.0056(11) 0.0037(14)
C8 0.0513(13) 0.0533(12) 0.0415(11) 0.0046(10) 0.0039(9) -0.0089(9)
C9 0.0455(12) 0.0405(10) 0.0375(10) 0.0011(8) 0.0073(8) -0.0006(8)
C10 0.0283(9) 0.0433(10) 0.0334(9) 0.0024(7) 0.0067(7) 0.0001(7)
C11 0.0401(11) 0.0542(12) 0.0440(11) -0.0093(9) 0.0037(9) 0.0036(9)
C12 0.0404(12) 0.0742(16) 0.0447(12) -0.0089(11) 0.0100(9) 0.0139(11)
C13 0.0400(11) 0.0786(15) 0.0338(10) 0.0085(11) 0.0091(9) 0.0028(10)

loop_
_atom_type_symbol
_atom_type_description
_atom_type_scat_dispersion_real
_atom_type_scat_dispersion_imag
_atom_type_scat_source
C C 0.0181 0.0091 'International Tables Vol C Tables 4.2.6.8 and 6.1.1.4'
H H 0.0000 0.0000 'International Tables Vol C Tables 4.2.6.8 and 6.1.1.4'
N N 0.0311 0.0180 'International Tables Vol C Tables 4.2.6.8 and 6.1.1.4'
O O 0.0492 0.0322 'International Tables Vol C Tables 4.2.6.8 and 6.1.1.4'
F F 0.0727 0.0534 'International Tables Vol C Tables 4.2.6.8 and 6.1.1.4'
S S 0.3331 0.5567 'International Tables Vol C Tables 4.2.6.8 and 6.1.1.4'

loop_
_geom_angle_atom_site_label_1
_geom_angle_atom_site_label_2
_geom_angle_atom_site_label_3
_geom_angle
O1 S1 O2 112.44(8)
O1 S1 O3 112.18(8)
O2 S1 O3 111.39(8)
O1 S1 C1 106.95(8)
O2 S1 C1 106.89(8)
O3 S1 C1 106.56(8)
C10 N1 H1NC 109.5
C10 N1 H1NB 109.5
H1NC N1 H1NB 109.5
C10 N1 H1NA 109.5
H1NC N1 H1NA 109.5
H1NB N1 H1NA 109.5
C2 C1 C6 120.20(18)
C2 C1 S1 121.05(15)
C6 C1 S1 118.74(14)
C1 C2 C3 119.9(2)
C1 C2 H2A 120.1
C3 C2 H2A 120.1
C4 C3 C2 121.2(2)
C4 C3 H3A 119.4
C2 C3 H3A 119.4
C3 C4 C5 118.42(19)
C3 C4 C7 120.4(2)
C5 C4 C7 121.2(2)
C4 C5 C6 121.2(2)
C4 C5 H5A 119.4
C6 C5 H5A 119.4
C5 C6 C1 119.1(2)
C5 C6 H6A 120.4
C1 C6 H6A 120.4
C4 C7 H7A 109.5
C4 C7 H7B 109.5
H7A C7 H7B 109.5
C4 C7 H7C 109.5
H7A C7 H7C 109.5
H7B C7 H7C 109.5
F1 C8 C13 119.1(2)
F1 C8 C9 117.7(2)
C13 C8 C9 123.2(2)
C10 C9 C8 116.80(19)
C10 C9 H9A 121.6
C8 C9 H9A 121.6
C11 C10 C9 122.15(19)
C11 C10 N1 119.83(17)
C9 C10 N1 118.02(16)
C10 C11 C12 118.9(2)
C10 C11 H11A 120.5
C12 C11 H11A 120.5
C13 C12 C11 120.7(2)
C13 C12 H12A 119.7
C11 C12 H12A 119.7
C12 C13 C8 118.23(19)
C12 C13 H13A 120.9
C8 C13 H13A 120.9

loop_
_geom_bond_atom_site_label_1
_geom_bond_atom_site_label_2
_geom_bond_distance
S1 O1 1.4555(14)
S1 O2 1.4561(14)
S1 O3 1.4615(15)
S1 C1 1.7671(18)
F1 C8 1.354(3)
N1 C10 1.463(2)
N1 H1NC 0.9100
N1 H1NB 0.9100
N1 H1NA 0.9100
C1 C2 1.374(3)
C1 C6 1.389(3)
C2 C3 1.381(3)
C2 H2A 0.9500
C3 C4 1.381(3)
C3 H3A 0.9500
C4 C5 1.385(3)
C4 C7 1.512(3)
C5 C6 1.386(3)
C5 H5A 0.9500
C6 H6A 0.9500
C7 H7A 0.9800
C7 H7B 0.9800
C7 H7C 0.9800
C8 C13 1.373(3)
C8 C9 1.378(3)
C9 C10 1.376(3)
C9 H9A 0.9500
C10 C11 1.373(3)
C11 C12 1.388(3)
C11 H11A 0.9500
C12 C13 1.371(3)
C12 H12A 0.9500
C13 H13A 0.9500

loop_
_geom_hbond_atom_site_label_D
_geom_hbond_atom_site_label_H
_geom_hbond_atom_site_label_A
_geom_hbond_site_symmetry_A
_geom_hbond_distance_DH
_geom_hbond_distance_HA
_geom_hbond_distance_DA
_geom_hbond_angle_DHA
N1 H1NB O3 3_766 0.91 1.89 2.784(2) 165.8
N1 H1NA O1 1_565 0.91 1.82 2.725(2) 171.4
N1 H1NC O2 . 0.91 1.85 2.745(2) 167.4

loop_
_geom_torsion_atom_site_label_1
_geom_torsion_atom_site_label_2
_geom_torsion_atom_site_label_3
_geom_torsion_atom_site_label_4
_geom_torsion
O1 S1 C1 C2 -4.3(2)
O2 S1 C1 C2 -124.97(17)
O3 S1 C1 C2 115.82(18)
O1 S1 C1 C6 175.90(15)
O2 S1 C1 C6 55.27(17)
O3 S1 C1 C6 -63.94(17)
C6 C1 C2 C3 1.0(3)
S1 C1 C2 C3 -178.81(17)
C1 C2 C3 C4 -0.7(4)
C2 C3 C4 C5 -0.1(3)
C2 C3 C4 C7 -179.9(2)
C3 C4 C5 C6 0.6(3)
C7 C4 C5 C6 -179.6(2)
C4 C5 C6 C1 -0.3(3)
C2 C1 C6 C5 -0.5(3)
S1 C1 C6 C5 179.29(16)
F1 C8 C9 C10 179.88(19)
C13 C8 C9 C10 -0.7(3)
C8 C9 C10 C11 0.0(3)
C8 C9 C10 N1 179.24(17)
C9 C10 C11 C12 0.5(3)
N1 C10 C11 C12 -178.71(18)
C10 C11 C12 C13 -0.4(3)
C11 C12 C13 C8 -0.3(3)
F1 C8 C13 C12 -179.7(2)
C9 C8 C13 C12 0.8(3)

loop_
_cod_related_entry_id
_cod_related_entry_database
_cod_related_entry_code
1 ChemSpider 30657142
